data_7055805
loop_
_publ_author_name
'Shamsutdinova, Nataliya'
'Strelnik, Igor D.'
'Musina, Elvira I.'
'Gerasimova, Tatiana'
'Katsyuba, Sergey'
'Babaev, Vasily'
'Krivolapov, Dmitry'
'Litvinov, Igor'
'Mustafina, Asiya'
'Karasik, Andrey A.'
'Sinyashin, Oleg Geroldovich'

_publ_section_title
;
 &#x201C;Host-guest&#x201D; binding of luminescent dinuclear Au(I) complex
 based on cyclic diphosphine with organic substrates as a reason for
 luminescence tuneability
;
_journal_name_full 'New J. Chem.'
_journal_paper_doi 10.1039/C6NJ02277D
_journal_year 2016
_chemical_formula_moiety 'C28 H30 Au2 Cl2 N4 P2, C2 H6 O S'
_chemical_formula_sum 'C60 H72 Au4 Cl4 N8 O2 P4 S2'
_chemical_formula_weight 2054.92
_chemical_name_systematic
'dichloro(1,5-bis(p-tolyl)-3,7-bis(pyridine-2-yl)-1,5-diaza-3,7-diphosphacyclooctane)gold(I) dimethylsulfoxyde solvate'
_space_group_IT_number 13
_symmetry_cell_setting monoclinic
_symmetry_Int_Tables_number 13
_symmetry_space_group_name_Hall '-P 2yc'
_symmetry_space_group_name_H-M 'P 1 2/c 1'
_atom_sites_solution_hydrogens geom
_atom_sites_solution_primary direct
_atom_sites_solution_secondary difmap
_audit_creation_method SHELXL-97
_audit_update_record
;
2016-07-20 deposited with the CCDC.
2016-10-04 downloaded from the CCDC.
;
_cell_angle_alpha 90.00
_cell_angle_beta 97.285(2)
_cell_angle_gamma 90.00
_cell_formula_units_Z 1
_cell_length_a 8.9621(12)
_cell_length_b 10.9006(15)
_cell_length_c 17.225(2)
_cell_measurement_reflns_used 5106
_cell_measurement_temperature 293(2)
_cell_measurement_theta_max 28.44
_cell_measurement_theta_min 2.22
_cell_volume 1669.2(4)
_computing_cell_refinement 'Bruker SAINT'
_computing_data_collection 'Bruker APEX2'
_computing_data_reduction 'Bruker SAINT'
_computing_molecular_graphics 'Bruker SHELXTL'
_computing_publication_material 'Bruker SHELXTL'
_computing_structure_refinement 'SHELXL-97 (Sheldrick, 2008)'
_computing_structure_solution 'SHELXS-97 (Sheldrick, 2008)'
_diffrn_ambient_temperature 293(2)
_diffrn_measured_fraction_theta_full 0.999
_diffrn_measured_fraction_theta_max 0.999
_diffrn_measurement_device_type 'Bruker APEX-II CCD'
_diffrn_measurement_method '\f and \w scans'
_diffrn_radiation_monochromator graphite
_diffrn_radiation_source 'fine-focus sealed tube'
_diffrn_radiation_type MoK\a
_diffrn_radiation_wavelength 0.71073
_diffrn_reflns_av_R_equivalents 0.0480
_diffrn_reflns_av_sigmaI/netI 0.0473
_diffrn_reflns_limit_h_max 11
_diffrn_reflns_limit_h_min -11
_diffrn_reflns_limit_k_max 13
_diffrn_reflns_limit_k_min -13
_diffrn_reflns_limit_l_max 21
_diffrn_reflns_limit_l_min -21
_diffrn_reflns_number 12508
_diffrn_reflns_theta_full 26.00
_diffrn_reflns_theta_max 26.00
_diffrn_reflns_theta_min 1.87
_exptl_absorpt_coefficient_mu 9.129
_exptl_absorpt_correction_T_max 0.9143
_exptl_absorpt_correction_T_min 0.6582
_exptl_absorpt_correction_type multi-scan
_exptl_absorpt_process_details SADABS
_exptl_crystal_colour colorless
_exptl_crystal_density_diffrn 2.044
_exptl_crystal_density_method 'not measured'
_exptl_crystal_description plates
_exptl_crystal_F_000 980
_exptl_crystal_size_max 0.05
_exptl_crystal_size_mid 0.05
_exptl_crystal_size_min 0.01
_refine_diff_density_max 1.977
_refine_diff_density_min -1.095
_refine_diff_density_rms 0.192
_refine_ls_extinction_method none
_refine_ls_goodness_of_fit_ref 1.076
_refine_ls_hydrogen_treatment mixed
_refine_ls_matrix_type full
_refine_ls_number_parameters 197
_refine_ls_number_reflns 3289
_refine_ls_number_restraints 0
_refine_ls_restrained_S_all 1.076
_refine_ls_R_factor_all 0.0461
_refine_ls_R_factor_gt 0.0353
_refine_ls_shift/su_max 0.001
_refine_ls_shift/su_mean 0.000
_refine_ls_structure_factor_coef Fsqd
_refine_ls_weighting_details 'calc w=1/[\s^2^(Fo^2^)+(0.0453P)^2^+2.6967P] where P=(Fo^2^+2Fc^2^)/3'
_refine_ls_weighting_scheme calc
_refine_ls_wR_factor_gt 0.0867
_refine_ls_wR_factor_ref 0.0918
_reflns_number_gt 2765
_reflns_number_total 3289
_reflns_threshold_expression >2sigma(I)
_cod_data_source_file c6nj02277d2.cif
_cod_data_source_block s38_3f
_cod_depositor_comments
;
The following automatic conversions were performed:

'_symmetry_cell_setting' value 'Monoclinic' changed to 'monoclinic'
according to
/usr/data/users/saulius/crontab/automatic-downloads/rss-feeds/RSC/lib/dictionaries/cif_core.dic
dictionary named 'cif_core.dic' version 2.4.2 from 2011-04-26.

Automatic conversion script
Id: cif_fix_values 4268 2015-11-12 08:31:59Z antanas 
;
_cod_original_sg_symbol_H-M 'P 2/c'
_cod_database_code 7055805

loop_
_symmetry_equiv_pos_site_id
_symmetry_equiv_pos_as_xyz
1 x,y,z
2 -x,y,1/2-z
3 -x,-y,-z
4 x,-y,1/2+z

loop_
_atom_site_label
_atom_site_type_symbol
_atom_site_fract_x
_atom_site_fract_y
_atom_site_fract_z
_atom_site_U_iso_or_equiv
_atom_site_adp_type
_atom_site_occupancy
_atom_site_symmetry_multiplicity
_atom_site_calc_flag
_atom_site_refinement_flags
_atom_site_disorder_assembly
_atom_site_disorder_group
Au1 Au 0.28883(3) 0.66155(2) 0.822532(15) 0.02675(11) Uani 1 1 d . . .
P1 P 0.23184(17) 0.46456(14) 0.80531(9) 0.0185(3) Uani 1 1 d . . .
Cl1 Cl 0.3484(2) 0.86172(17) 0.85100(14) 0.0479(5) Uani 1 1 d . . .
C7 C 0.1867(7) 0.4065(6) 0.7047(4) 0.0213(13) Uani 1 1 d . . .
H7A H 0.2765 0.4110 0.6788 0.026 Uiso 1 1 calc R . .
H7B H 0.1585 0.3208 0.7070 0.026 Uiso 1 1 calc R . .
C9 C 0.2402(7) 0.6305(6) 0.6229(4) 0.0258(14) Uani 1 1 d . . .
H9 H 0.3177 0.5952 0.6565 0.031 Uiso 1 1 calc R . .
N1 N 0.0661(5) 0.4727(5) 0.6578(3) 0.0195(11) Uani 1 1 d . . .
C2 C 0.3790(6) 0.3608(6) 0.8500(4) 0.0228(14) Uani 1 1 d . . .
C5 C 0.4909(12) 0.1680(7) 0.8631(9) 0.080(4) Uani 1 1 d . . .
H5 H 0.5005 0.0877 0.8463 0.096 Uiso 1 1 calc R . .
C4 C 0.5806(10) 0.2098(11) 0.9293(7) 0.071(4) Uani 1 1 d . . .
H4 H 0.6503 0.1579 0.9572 0.085 Uiso 1 1 calc R . .
N2 N 0.4672(7) 0.4046(7) 0.9143(4) 0.0449(17) Uani 1 1 d . . .
C6 C 0.3877(8) 0.2455(7) 0.8222(5) 0.042(2) Uani 1 1 d . . .
H6 H 0.3268 0.2195 0.7774 0.050 Uiso 1 1 calc R . .
C3 C 0.5655(10) 0.3252(10) 0.9524(5) 0.058(3) Uani 1 1 d . . .
H3 H 0.6258 0.3522 0.9971 0.070 Uiso 1 1 calc R . .
C8 C 0.0981(6) 0.5779(6) 0.6160(3) 0.0179(12) Uani 1 1 d . . .
C1 C -0.0769(6) 0.4102(6) 0.6421(4) 0.0209(13) Uani 1 1 d . . .
H1A H -0.0603 0.3240 0.6544 0.025 Uiso 1 1 calc R . .
H1B H -0.1101 0.4159 0.5864 0.025 Uiso 1 1 calc R . .
C12 C 0.0176(7) 0.7386(6) 0.5227(4) 0.0256(14) Uani 1 1 d . . .
H12 H -0.0593 0.7755 0.4894 0.031 Uiso 1 1 calc R . .
C13 C -0.0150(7) 0.6339(6) 0.5631(4) 0.0255(14) Uani 1 1 d . . .
H13 H -0.1113 0.6006 0.5555 0.031 Uiso 1 1 calc R . .
C11 C 0.1607(7) 0.7909(6) 0.5299(4) 0.0259(14) Uani 1 1 d . . .
C10 C 0.2692(7) 0.7341(6) 0.5809(4) 0.0249(14) Uani 1 1 d . . .
H10 H 0.3659 0.7665 0.5875 0.030 Uiso 1 1 calc R . .
C14 C 0.1937(8) 0.9029(7) 0.4837(4) 0.0362(17) Uani 1 1 d . . .
H14A H 0.1660 0.8874 0.4289 0.054 Uiso 1 1 calc R . .
H14B H 0.2992 0.9213 0.4933 0.054 Uiso 1 1 calc R . .
H14C H 0.1370 0.9712 0.4994 0.054 Uiso 1 1 calc R . .
S50 S 0.0647(4) 1.0519(3) 0.77048(19) 0.0281(7) Uani 0.50 1 d P A -1
C50 C 0.0713(12) 0.9564(9) 0.6875(5) 0.071(3) Uani 1 1 d . A -1
H50A H 0.1674 0.9650 0.6690 0.106 Uiso 1 1 calc R A -1
H50B H -0.0067 0.9802 0.6469 0.106 Uiso 1 1 calc R A -1
H50C H 0.0568 0.8725 0.7018 0.106 Uiso 1 1 calc R A -1
O50 O 0.0000 1.1586(7) 0.7500 0.084(4) Uani 1 2 d S . .

loop_
_atom_site_aniso_label
_atom_site_aniso_U_11
_atom_site_aniso_U_22
_atom_site_aniso_U_33
_atom_site_aniso_U_23
_atom_site_aniso_U_13
_atom_site_aniso_U_12
Au1 0.02391(16) 0.02189(16) 0.03248(17) 0.00119(11) -0.00403(11) 0.00076(10)
P1 0.0127(7) 0.0200(8) 0.0224(8) 0.0002(6) 0.0011(6) 0.0018(6)
Cl1 0.0434(11) 0.0229(9) 0.0705(14) -0.0033(9) -0.0199(10) -0.0007(8)
C7 0.019(3) 0.024(3) 0.022(3) -0.002(3) 0.003(2) 0.003(3)
C9 0.021(3) 0.033(4) 0.023(3) -0.001(3) -0.001(3) -0.001(3)
N1 0.012(2) 0.026(3) 0.020(2) 0.002(2) 0.0006(19) -0.003(2)
C2 0.009(3) 0.028(4) 0.031(3) 0.010(3) 0.000(2) 0.003(2)
C5 0.054(6) 0.018(4) 0.178(14) -0.004(6) 0.050(8) 0.006(4)
C4 0.025(4) 0.083(8) 0.107(9) 0.071(7) 0.014(5) 0.012(5)
N2 0.033(4) 0.065(5) 0.035(4) 0.009(3) -0.004(3) 0.001(3)
C6 0.025(4) 0.025(4) 0.074(6) -0.012(4) 0.002(4) 0.003(3)
C3 0.033(5) 0.089(8) 0.047(5) 0.030(5) -0.014(4) 0.007(5)
C8 0.019(3) 0.024(3) 0.012(3) -0.002(2) 0.006(2) -0.002(2)
C1 0.016(3) 0.023(3) 0.024(3) 0.000(3) 0.003(2) -0.002(2)
C12 0.022(3) 0.030(4) 0.025(3) 0.002(3) 0.003(3) 0.005(3)
C13 0.015(3) 0.037(4) 0.023(3) 0.001(3) -0.001(3) -0.004(3)
C11 0.029(4) 0.027(3) 0.024(3) -0.002(3) 0.011(3) -0.004(3)
C10 0.019(3) 0.031(4) 0.025(3) 0.000(3) 0.003(3) -0.008(3)
C14 0.042(4) 0.031(4) 0.038(4) 0.009(3) 0.014(3) -0.002(3)
S50 0.0336(17) 0.0243(18) 0.0247(16) -0.0016(13) -0.0022(13) 0.0007(14)
C50 0.088(8) 0.065(7) 0.056(6) -0.013(5) -0.005(5) 0.042(6)
O50 0.162(12) 0.020(5) 0.084(8) 0.000 0.071(8) 0.000

loop_
_atom_type_symbol
_atom_type_description
_atom_type_scat_dispersion_real
_atom_type_scat_dispersion_imag
_atom_type_scat_source
C C 0.0033 0.0016 'International Tables Vol C Tables 4.2.6.8 and 6.1.1.4'
H H 0.0000 0.0000 'International Tables Vol C Tables 4.2.6.8 and 6.1.1.4'
N N 0.0061 0.0033 'International Tables Vol C Tables 4.2.6.8 and 6.1.1.4'
P P 0.1023 0.0942 'International Tables Vol C Tables 4.2.6.8 and 6.1.1.4'
Cl Cl 0.1484 0.1585 'International Tables Vol C Tables 4.2.6.8 and 6.1.1.4'
Au Au -2.0133 8.8022 'International Tables Vol C Tables 4.2.6.8 and 6.1.1.4'
S S 0.1246 0.1234 'International Tables Vol C Tables 4.2.6.8 and 6.1.1.4'
O O 0.0106 0.0060 'International Tables Vol C Tables 4.2.6.8 and 6.1.1.4'

loop_
_geom_angle_atom_site_label_1
_geom_angle_atom_site_label_2
_geom_angle_atom_site_label_3
_geom_angle
_geom_angle_site_symmetry_1
_geom_angle_site_symmetry_3
P1 Au1 Cl1 175.33(7) . .
C2 P1 C7 104.1(3) . .
C2 P1 C1 98.1(3) . 2_556
C7 P1 C1 105.2(3) . 2_556
C2 P1 Au1 113.6(2) . .
C7 P1 Au1 118.6(2) . .
C1 P1 Au1 114.8(2) 2_556 .
N1 C7 P1 114.3(4) . .
C10 C9 C8 121.6(6) . .
C8 N1 C1 121.6(5) . .
C8 N1 C7 120.2(5) . .
C1 N1 C7 116.6(5) . .
C6 C2 N2 124.2(6) . .
C6 C2 P1 119.7(5) . .
N2 C2 P1 116.0(5) . .
C6 C5 C4 120.1(9) . .
C3 C4 C5 119.1(8) . .
C3 N2 C2 116.6(8) . .
C2 C6 C5 116.9(8) . .
C4 C3 N2 123.2(9) . .
C9 C8 N1 122.6(5) . .
C9 C8 C13 116.9(6) . .
N1 C8 C13 120.5(5) . .
N1 C1 P1 117.4(4) . 2_556
C13 C12 C11 122.7(6) . .
C12 C13 C8 120.0(6) . .
C10 C11 C12 116.2(6) . .
C10 C11 C14 122.2(6) . .
C12 C11 C14 121.6(6) . .
C11 C10 C9 122.5(6) . .
O50 S50 C50 111.0(4) . .
S50 O50 S50 57.6(4) 2_556 .

loop_
_geom_bond_atom_site_label_1
_geom_bond_atom_site_label_2
_geom_bond_distance
_geom_bond_site_symmetry_2
Au1 P1 2.2184(16) .
Au1 Cl1 2.2847(19) .
P1 C2 1.832(6) .
P1 C7 1.841(6) .
P1 C1 1.849(6) 2_556
C7 N1 1.456(8) .
C9 C10 1.383(9) .
C9 C8 1.387(9) .
N1 C8 1.403(8) .
N1 C1 1.446(7) .
C2 C6 1.351(9) .
C2 N2 1.363(9) .
C5 C6 1.379(14) .
C5 C4 1.386(17) .
C4 C3 1.331(15) .
N2 C3 1.345(11) .
C8 C13 1.413(9) .
C1 P1 1.849(6) 2_556
C12 C13 1.387(9) .
C12 C11 1.395(9) .
C11 C10 1.372(9) .
C11 C14 1.507(9) .
S50 O50 1.327(7) .
S50 C50 1.774(9) .
O50 S50 1.327(7) 2_556
